data_7134320
loop_
_publ_author_name
'Masuda, Ryosuke'
'Yano, Tamaki'
'Kusama, Hiroyuki'

_publ_section_title
;
 Selenoamides with two reactive sites: synthesis, structures, and dual
 reactivity of (selenocarbamoyl)phosphines.
;
_journal_issue 26
_journal_name_full 'Chemical communications (Cambridge, England)'
_journal_page_first 4955
_journal_page_last 4958
_journal_paper_doi 10.1039/d5cc00607d
_journal_volume 61
_journal_year 2025
_chemical_formula_moiety 'C39 H34 N2 P Pd Se, C H3 O3 S, C H2 Cl2'
_chemical_formula_sum 'C41 H39 Cl2 N2 O3 P Pd S Se'
_chemical_formula_weight 927.03
_chemical_melting_point 432(3)
_chemical_name_common 'TPhos Pd G3'
_chemical_name_systematic '(selenocarbamoyl)phosphine Pd G3'
_chemical_properties_physical Air-sensitive,Oxygen-sensitive
_space_group_crystal_system monoclinic
_space_group_IT_number 14
_space_group_name_Hall '-P 2yn'
_space_group_name_H-M_alt 'P 1 21/n 1'
_atom_sites_solution_hydrogens geom
_atom_sites_solution_primary dual
_audit_creation_date 2025-01-14
_audit_creation_method
;
Olex2 1.5
(compiled 2024.01.12 svn.r2f8d729c for OlexSys, GUI svn.r6928)
;
_audit_update_record
;
2025-02-01 deposited with the CCDC.	2025-03-04 downloaded from the CCDC.
;
_cell_angle_alpha 90
_cell_angle_beta 105.099(4)
_cell_angle_gamma 90
_cell_formula_units_Z 4
_cell_length_a 12.1825(5)
_cell_length_b 15.4090(6)
_cell_length_c 21.4921(8)
_cell_measurement_reflns_used 12973
_cell_measurement_temperature 100.0(2)
_cell_measurement_theta_max 30.4830
_cell_measurement_theta_min 2.0450
_cell_volume 3895.2(3)
_computing_cell_refinement 'CrysAlisPro 1.171.43.107a (Rigaku OD, 2024)'
_computing_data_collection 'CrysAlisPro 1.171.43.107a (Rigaku OD, 2024)'
_computing_data_reduction 'CrysAlisPro 1.171.43.107a (Rigaku OD, 2024)'
_computing_molecular_graphics 'Olex2 1.5 (Dolomanov et al., 2009)'
_computing_publication_material 'Olex2 1.5 (Dolomanov et al., 2009)'
_computing_structure_refinement 'SHELXL 2019/3 (Sheldrick, 2015)'
_computing_structure_solution 'SHELXT 2018/2 (Sheldrick, 2018)'
_diffrn_ambient_environment N~2~
_diffrn_ambient_temperature 100.0(2)
_diffrn_detector 'Hybrid Pixel Array Detector'
_diffrn_detector_area_resol_mean 10.0000
_diffrn_measured_fraction_theta_full 0.999
_diffrn_measured_fraction_theta_max 0.961
_diffrn_measurement_details
;
List of Runs (angles in degrees, time in seconds):

  # Type    Start    End  Width  t~exp~   \w     \q     \k     \f   Frames
#--------------------------------------------------------------------------
  1  \w     16.00  52.00   0.50   82.00    --   20.00  54.00-180.00   72
  2  \w    -74.00 108.00   0.50   82.00    --   20.00  54.00 -30.00  364
  3  \w     29.00  56.00   0.50   82.00    --   20.00  54.00  90.00   54
  4  \w     85.00 110.00   0.50   82.00    --   20.00  54.00  90.00   50
  5  \w     65.00  90.00   0.50   82.00    --   20.00  54.00  30.00   50
  6  \w     44.00  88.00   0.50   82.00    --   20.00  54.00 -90.00   88
  7  \w    -47.00  82.00   0.50   82.00    --   20.00  54.00-150.00  258
  8  \w     16.00  41.00   0.50   82.00    --   20.00  54.00 150.00   50
  9  \w     62.00  91.00   0.50   82.00    --   20.00  54.00 150.00   58
 10  \w    -49.00 -24.00   0.50   82.00    --   20.00  54.00-180.00   50
;
_diffrn_measurement_device 'two-circle diffractometer'
_diffrn_measurement_device_type 'XtaLAB Mini II'
_diffrn_measurement_method '\w scans'
_diffrn_orient_matrix_type 'CrysAlisPro convention (1999,Acta A55,543-557)'
_diffrn_orient_matrix_UB_11 -0.0276995000
_diffrn_orient_matrix_UB_12 0.0343771000
_diffrn_orient_matrix_UB_13 0.0117736000
_diffrn_orient_matrix_UB_21 0.0528898000
_diffrn_orient_matrix_UB_22 0.0136153000
_diffrn_orient_matrix_UB_23 0.0203047000
_diffrn_orient_matrix_UB_31 0.0085046000
_diffrn_orient_matrix_UB_32 0.0274180000
_diffrn_orient_matrix_UB_33 -0.0248479000
_diffrn_radiation_monochromator graphite
_diffrn_radiation_probe x-ray
_diffrn_radiation_type 'Mo K\a'
_diffrn_radiation_wavelength 0.71073
_diffrn_reflns_av_R_equivalents 0.0353
_diffrn_reflns_av_unetI/netI 0.0547
_diffrn_reflns_Laue_measured_fraction_full 0.999
_diffrn_reflns_Laue_measured_fraction_max 0.961
_diffrn_reflns_limit_h_max 17
_diffrn_reflns_limit_h_min -17
_diffrn_reflns_limit_k_max 21
_diffrn_reflns_limit_k_min -16
_diffrn_reflns_limit_l_max 30
_diffrn_reflns_limit_l_min -30
_diffrn_reflns_number 37587
_diffrn_reflns_point_group_measured_fraction_full 0.999
_diffrn_reflns_point_group_measured_fraction_max 0.961
_diffrn_reflns_theta_full 25.242
_diffrn_reflns_theta_max 30.760
_diffrn_reflns_theta_min 2.178
_diffrn_source 'fine-focus sealed X-ray tube'
_diffrn_source_type 'Rigaku (Mo) X-ray Source'
_exptl_absorpt_coefficient_mu 1.684
_exptl_absorpt_correction_T_max 1.00000
_exptl_absorpt_correction_T_min 0.72437
_exptl_absorpt_correction_type multi-scan
_exptl_absorpt_process_details
;
CrysAlisPro 1.171.43.107a (Rigaku Oxford Diffraction, 2024)
Empirical absorption correction using spherical harmonics,
implemented in SCALE3 ABSPACK scaling algorithm.
;
_exptl_crystal_colour 'clear yellow'
_exptl_crystal_colour_lustre clear
_exptl_crystal_colour_primary yellow
_exptl_crystal_density_diffrn 1.581
_exptl_crystal_description block
_exptl_crystal_F_000 1872
_exptl_crystal_recrystallization_method 'Re-crystallisation from solvent: CH2CL2/n-pentane'
_exptl_crystal_size_max 0.22
_exptl_crystal_size_mid 0.21
_exptl_crystal_size_min 0.11
_refine_diff_density_max 0.938
_refine_diff_density_min -0.882
_refine_diff_density_rms 0.102
_refine_ls_extinction_method none
_refine_ls_goodness_of_fit_ref 1.022
_refine_ls_hydrogen_treatment constr
_refine_ls_matrix_type full
_refine_ls_number_parameters 489
_refine_ls_number_reflns 11683
_refine_ls_number_restraints 2
_refine_ls_restrained_S_all 1.024
_refine_ls_R_factor_all 0.0673
_refine_ls_R_factor_gt 0.0429
_refine_ls_shift/su_max 0.001
_refine_ls_shift/su_mean 0.000
_refine_ls_structure_factor_coef Fsqd
_refine_ls_weighting_details 'w=1/[\s^2^(Fo^2^)+(0.0301P)^2^+3.6708P] where P=(Fo^2^+2Fc^2^)/3'
_refine_ls_weighting_scheme calc
_refine_ls_wR_factor_gt 0.0761
_refine_ls_wR_factor_ref 0.0818
_reflns_Friedel_coverage 0.000
_reflns_number_gt 8873
_reflns_number_total 11683
_reflns_threshold_expression 'I > 2\s(I)'
_cod_data_source_file d5cc00607d2.cif
_cod_data_source_block 250110_yphos_pd_g3_2_auto
_cod_depositor_comments
;
The following automatic conversions were performed:

data item '_chemical_melting_point' value '429.6-434.9' was changed
to '432(3)' -- the average value was taken and precision was
estimated.

Automatic conversion script
Id: cif_fix_values 8170 2020-07-09 18:12:32Z antanas 

 Adding full bibliography for 7134313--7134320.cif.
;
_cod_database_code 7134320
_shelx_shelxl_version_number 2019/3
_shelx_space_group_comment
;
The symmetry employed for this shelxl refinement is uniquely defined
by the following loop, which should always be used as a source of
symmetry information in preference to the above space-group names.
They are only intended as comments.
;
_shelx_estimated_absorpt_t_max 0.836
_shelx_estimated_absorpt_t_min 0.708
_olex2_refinement_description
;
1. Fixed Uiso
 At 1.2 times of:
  All C(H) groups, All C(H,H) groups, All N(H,H) groups
 At 1.5 times of:
  All C(H,H,H) groups
2. Restrained distances
 S004-O00T \\sim S004-O00U
 with sigma of 0.02
 S004-O014 \\sim S004-O0
 with sigma of 0.02
3. Others
 Sof(O00U)=Sof(O0)=1-FVAR(1)
 Sof(O00T)=Sof(O014)=FVAR(1)
4.a Secondary CH2 refined with riding coordinates:
 N009(H00A,H00B), C00G(H00D,H00E), C00L(H00G,H00H), C01F(H01I,H01J)
4.b Aromatic/amide H refined with riding coordinates:
 C00B(H00C), C00F(H00F), C00I(H00I), C00J(H00J), C00N(H00N), C00P(H00P),
 C00Q(H00Q), C00S(H00S), C00U(H00U), C00V(H00V), C00W(H00W), C00X(H00X),
 C00Y(H00Y), C00Z(H00Z), C010(H010), C011(H011), C012(H012), C013(H013),
 C015(H015), C016(H016), C017(H017), C018(H018), C019(H019), C01A(H01A),
 C01B(H01B), C01C(H01C), C01D(H01D), C01E(H01E)
4.c Idealised Me refined as rotating group:
 C01G(H01F,H01G,H01H)
;
_olex2_exptl_crystal_mounting_method 'sample loop'
_olex2_submission_original_sample_id 'YPhos Pd G3'
_olex2_submission_special_instructions 'No special instructions were received'
_oxdiff_exptl_absorpt_empirical_details
;
Empirical correction (ABSPACK) includes:
- Absorption correction using spherical harmonics
- Frame scaling
;
_oxdiff_exptl_absorpt_empirical_full_max 1.393
_oxdiff_exptl_absorpt_empirical_full_min 0.723

loop_
_space_group_symop_operation_xyz
'x, y, z'
'-x+1/2, y+1/2, -z+1/2'
'-x, -y, -z'
'x-1/2, -y-1/2, z-1/2'

loop_
_atom_site_label
_atom_site_type_symbol
_atom_site_fract_x
_atom_site_fract_y
_atom_site_fract_z
_atom_site_U_iso_or_equiv
_atom_site_adp_type
_atom_site_occupancy
_atom_site_site_symmetry_order
_atom_site_calc_flag
_atom_site_refinement_flags_posn
_atom_site_refinement_flags_adp
_atom_site_refinement_flags_occupancy
_atom_site_disorder_assembly
_atom_site_disorder_group
Pd00 Pd 0.23936(2) 0.38933(2) 0.65217(2) 0.01319(5) Uani 1 1 d . . . . .
Se00 Se 0.27503(2) 0.54502(2) 0.67962(2) 0.01789(6) Uani 1 1 d . . . . .
P003 P 0.07812(5) 0.43472(4) 0.67110(3) 0.01375(13) Uani 1 1 d . . . . .
S004 S 0.60444(7) 0.52993(5) 0.71504(4) 0.03073(17) Uani 1 1 d D . . . .
Cl Cl 0.67633(8) 0.60551(7) 0.92471(6) 0.0600(3) Uani 1 1 d . . . . .
Cl1 Cl 0.86604(12) 0.48679(8) 0.95760(6) 0.0814(4) Uani 1 1 d . . . . .
O007 O 0.51814(17) 0.51515(14) 0.65549(10) 0.0310(5) Uani 1 1 d . . . . .
N008 N 0.07084(17) 0.61737(14) 0.69670(10) 0.0155(4) Uani 1 1 d . . . . .
N009 N 0.39462(17) 0.36033(14) 0.63196(10) 0.0163(4) Uani 1 1 d . . . . .
H00A H 0.442386 0.406612 0.641910 0.020 Uiso 1 1 calc R U . . .
H00B H 0.427942 0.314277 0.656117 0.020 Uiso 1 1 calc R U . . .
C00A C 0.1980(2) 0.26394(17) 0.62972(11) 0.0156(5) Uani 1 1 d . . . . .
C00B C -0.0633(2) 0.40105(17) 0.75391(12) 0.0186(5) Uani 1 1 d . . . . .
H00C H -0.126592 0.416830 0.719519 0.022 Uiso 1 1 calc R U . . .
C00C C 0.2407(2) 0.22377(17) 0.58168(12) 0.0176(5) Uani 1 1 d . . . . .
C00D C 0.3739(2) 0.34004(16) 0.56447(12) 0.0164(5) Uani 1 1 d . . . . .
C00E C -0.0506(2) 0.43253(17) 0.60648(11) 0.0157(5) Uani 1 1 d . . . . .
C00F C 0.3267(2) 0.3038(2) 0.43458(13) 0.0273(6) Uani 1 1 d . . . . .
H00F H 0.309790 0.291394 0.389790 0.033 Uiso 1 1 calc R U . . .
C00G C -0.0507(2) 0.61761(17) 0.69784(12) 0.0183(5) Uani 1 1 d . . . . .
H00D H -0.079674 0.557290 0.694181 0.022 Uiso 1 1 calc R U . . .
H00E H -0.095812 0.650759 0.660389 0.022 Uiso 1 1 calc R U . . .
C00H C 0.2967(2) 0.27401(17) 0.53942(12) 0.0173(5) Uani 1 1 d . . . . .
C00I C 0.4036(2) 0.36906(19) 0.46033(13) 0.0254(6) Uani 1 1 d . . . . .
H00I H 0.439394 0.401259 0.433431 0.030 Uiso 1 1 calc R U . . .
C00J C -0.0791(2) 0.37776(19) 0.81371(14) 0.0261(6) Uani 1 1 d . . . . .
H00J H -0.153383 0.377430 0.820065 0.031 Uiso 1 1 calc R U . . .
C00K C 0.0801(2) 0.76362(17) 0.65050(13) 0.0196(5) Uani 1 1 d . . . . .
C00L C 0.1270(2) 0.70302(17) 0.70606(13) 0.0195(5) Uani 1 1 d . . . . .
H00G H 0.209579 0.695211 0.711153 0.023 Uiso 1 1 calc R U . . .
H00H H 0.116952 0.729453 0.746194 0.023 Uiso 1 1 calc R U . . .
C00M C 0.0462(2) 0.40098(16) 0.74507(12) 0.0168(5) Uani 1 1 d . . . . .
C00N C 0.4276(2) 0.38683(18) 0.52592(12) 0.0193(5) Uani 1 1 d . . . . .
H00N H 0.480724 0.430930 0.544220 0.023 Uiso 1 1 calc R U . . .
C00O C 0.1255(2) 0.54854(17) 0.68472(11) 0.0153(5) Uani 1 1 d . . . . .
C00P C -0.1177(2) 0.35824(18) 0.59561(13) 0.0215(6) Uani 1 1 d . . . . .
H00P H -0.099766 0.310655 0.624593 0.026 Uiso 1 1 calc R U . . .
C00Q C -0.2111(2) 0.3537(2) 0.54229(13) 0.0249(6) Uani 1 1 d . . . . .
H00Q H -0.256299 0.302627 0.534569 0.030 Uiso 1 1 calc R U . . .
C00R C -0.0656(2) 0.65750(18) 0.75895(14) 0.0226(6) Uani 1 1 d . . . . .
C00S C -0.0772(2) 0.50165(18) 0.56295(12) 0.0199(5) Uani 1 1 d . . . . .
H00S H -0.031001 0.552194 0.569381 0.024 Uiso 1 1 calc R U . . .
O00T O 0.7185(8) 0.5172(10) 0.7262(9) 0.025(3) Uani 0.31(3) 1 d D . P A 2
C00U C -0.2383(2) 0.4230(2) 0.50061(13) 0.0248(6) Uani 1 1 d . . . . .
H00U H -0.303543 0.420288 0.464981 0.030 Uiso 1 1 calc R U . . .
C00V C 0.0790(2) 0.73977(19) 0.58768(13) 0.0252(6) Uani 1 1 d . . . . .
H00V H 0.104806 0.683837 0.579421 0.030 Uiso 1 1 calc R U . . .
C00W C 0.2745(2) 0.25679(19) 0.47342(13) 0.0246(6) Uani 1 1 d . . . . .
H00W H 0.222630 0.211961 0.455039 0.030 Uiso 1 1 calc R U . . .
C00X C 0.1405(2) 0.21176(17) 0.66382(12) 0.0185(5) Uani 1 1 d . . . . .
H00X H 0.108026 0.237936 0.694906 0.022 Uiso 1 1 calc R U . . .
C00Y C 0.1384(2) 0.37762(18) 0.79601(13) 0.0236(6) Uani 1 1 d . . . . .
H00Y H 0.213037 0.377365 0.790084 0.028 Uiso 1 1 calc R U . . .
C00Z C 0.0402(3) 0.7976(2) 0.53729(15) 0.0332(7) Uani 1 1 d . . . . .
H00Z H 0.037713 0.780975 0.494389 0.040 Uiso 1 1 calc R U . . .
C010 C 0.1289(2) 0.12263(17) 0.65388(13) 0.0216(6) Uani 1 1 d . . . . .
H010 H 0.088269 0.088876 0.677435 0.026 Uiso 1 1 calc R U . . .
C011 C -0.1712(2) 0.49624(19) 0.51046(13) 0.0240(6) Uani 1 1 d . . . . .
H011 H -0.189506 0.543347 0.481055 0.029 Uiso 1 1 calc R U . . .
C012 C 0.2307(2) 0.13414(18) 0.57313(14) 0.0256(6) Uani 1 1 d . . . . .
H012 H 0.261366 0.107175 0.541640 0.031 Uiso 1 1 calc R U . . .
C013 C 0.1770(2) 0.08374(19) 0.60955(15) 0.0271(6) Uani 1 1 d . . . . .
H013 H 0.173200 0.022544 0.604049 0.033 Uiso 1 1 calc R U . . .
O014 O 0.5518(8) 0.4902(8) 0.7650(5) 0.019(3) Uani 0.31(3) 1 d D . P A 2
C015 C -0.0148(3) 0.6198(2) 0.81836(15) 0.0327(7) Uani 1 1 d . . . . .
H015 H 0.031245 0.569640 0.820373 0.039 Uiso 1 1 calc R U . . .
C016 C 0.0418(2) 0.84505(18) 0.66205(15) 0.0263(6) Uani 1 1 d . . . . .
H016 H 0.040664 0.861402 0.704490 0.032 Uiso 1 1 calc R U . . .
C017 C -0.1308(2) 0.7315(2) 0.75673(18) 0.0379(8) Uani 1 1 d . . . . .
H017 H -0.164025 0.758722 0.716570 0.045 Uiso 1 1 calc R U . . .
C018 C 0.0131(3) 0.3552(2) 0.86373(14) 0.0322(7) Uani 1 1 d . . . . .
H018 H 0.001713 0.339704 0.904384 0.039 Uiso 1 1 calc R U . . .
C019 C 0.1215(3) 0.3548(2) 0.85523(14) 0.0319(7) Uani 1 1 d . . . . .
H019 H 0.184313 0.338947 0.889846 0.038 Uiso 1 1 calc R U . . .
C01A C 0.0052(3) 0.90264(19) 0.61136(18) 0.0349(8) Uani 1 1 d . . . . .
H01A H -0.020079 0.958825 0.619419 0.042 Uiso 1 1 calc R U . . .
C01B C -0.0312(3) 0.6552(3) 0.87458(17) 0.0485(11) Uani 1 1 d . . . . .
H01B H 0.004063 0.629438 0.915025 0.058 Uiso 1 1 calc R U . . .
C01C C 0.0051(3) 0.8796(2) 0.54982(17) 0.0369(8) Uani 1 1 d . . . . .
H01C H -0.019151 0.920074 0.515647 0.044 Uiso 1 1 calc R U . . .
C01D C -0.1478(3) 0.7663(3) 0.8136(2) 0.0572(13) Uani 1 1 d . . . . .
H01D H -0.193436 0.816656 0.812042 0.069 Uiso 1 1 calc R U . . .
C01E C -0.0982(3) 0.7273(3) 0.8718(2) 0.0602(14) Uani 1 1 d . . . . .
H01E H -0.110627 0.750513 0.910302 0.072 Uiso 1 1 calc R U . . .
C01F C 0.7548(3) 0.5261(2) 0.8960(2) 0.0505(10) Uani 1 1 d . . . . .
H01I H 0.703938 0.477563 0.876853 0.061 Uiso 1 1 calc R U . . .
H01J H 0.785734 0.551543 0.861752 0.061 Uiso 1 1 calc R U . . .
C01G C 0.5873(3) 0.6396(2) 0.73480(17) 0.0410(9) Uani 1 1 d . . . . .
H01F H 0.602167 0.677248 0.701179 0.062 Uiso 1 1 calc R U . . .
H01G H 0.640880 0.653369 0.776196 0.062 Uiso 1 1 calc R U . . .
H01H H 0.509364 0.648827 0.737972 0.062 Uiso 1 1 calc R U . . .
O00U O 0.7154(4) 0.5264(5) 0.6980(9) 0.048(3) Uani 0.69(3) 1 d D . P A 1
O0 O 0.603(2) 0.4723(8) 0.7668(3) 0.098(6) Uani 0.69(3) 1 d D . P A 1

loop_
_atom_site_aniso_label
_atom_site_aniso_U_11
_atom_site_aniso_U_22
_atom_site_aniso_U_33
_atom_site_aniso_U_23
_atom_site_aniso_U_13
_atom_site_aniso_U_12
Pd00 0.01043(8) 0.01531(9) 0.01435(8) 0.00014(8) 0.00415(6) 0.00096(8)
Se00 0.01237(12) 0.01887(13) 0.02350(13) -0.00460(11) 0.00661(10) -0.00206(10)
P003 0.0110(3) 0.0148(3) 0.0157(3) 0.0000(2) 0.0041(2) 0.0007(2)
S004 0.0385(4) 0.0243(4) 0.0261(4) 0.0024(3) 0.0025(3) -0.0143(3)
Cl 0.0443(5) 0.0535(6) 0.0918(8) -0.0348(6) 0.0348(5) -0.0116(5)
Cl1 0.1034(10) 0.0768(8) 0.0851(8) 0.0483(7) 0.0626(8) 0.0315(7)
O007 0.0245(11) 0.0311(12) 0.0360(12) -0.0077(10) 0.0055(9) -0.0064(9)
N008 0.0124(10) 0.0167(11) 0.0175(10) -0.0012(9) 0.0041(8) -0.0006(8)
N009 0.0143(10) 0.0166(10) 0.0184(10) 0.0001(9) 0.0053(8) 0.0006(8)
C00A 0.0114(11) 0.0170(12) 0.0161(11) 0.0031(10) -0.0006(9) 0.0033(10)
C00B 0.0153(12) 0.0201(14) 0.0210(12) 0.0002(11) 0.0060(10) -0.0001(10)
C00C 0.0149(12) 0.0171(13) 0.0220(12) -0.0008(10) 0.0067(10) -0.0019(10)
C00D 0.0131(12) 0.0164(12) 0.0210(12) 0.0027(10) 0.0065(10) 0.0044(10)
C00E 0.0124(11) 0.0197(13) 0.0156(11) -0.0019(10) 0.0044(9) 0.0015(10)
C00F 0.0296(15) 0.0357(17) 0.0199(13) -0.0053(13) 0.0124(11) -0.0018(13)
C00G 0.0129(11) 0.0161(12) 0.0257(13) -0.0011(11) 0.0048(10) 0.0002(10)
C00H 0.0173(12) 0.0160(12) 0.0207(12) -0.0012(10) 0.0086(10) 0.0020(10)
C00I 0.0263(15) 0.0299(16) 0.0238(13) 0.0008(12) 0.0134(12) -0.0028(12)
C00J 0.0252(14) 0.0277(16) 0.0306(14) -0.0033(13) 0.0166(12) -0.0044(12)
C00K 0.0129(12) 0.0160(12) 0.0298(14) -0.0010(11) 0.0056(10) -0.0039(10)
C00L 0.0163(12) 0.0171(13) 0.0248(13) -0.0056(11) 0.0051(10) -0.0023(10)
C00M 0.0192(12) 0.0159(13) 0.0168(11) -0.0005(10) 0.0074(10) -0.0005(10)
C00N 0.0158(12) 0.0195(13) 0.0235(12) 0.0017(11) 0.0065(10) 0.0002(11)
C00O 0.0133(11) 0.0181(13) 0.0141(11) -0.0005(10) 0.0030(9) 0.0004(10)
C00P 0.0207(13) 0.0227(14) 0.0213(13) 0.0018(11) 0.0057(11) -0.0017(11)
C00Q 0.0198(14) 0.0310(16) 0.0232(13) -0.0042(12) 0.0042(11) -0.0102(12)
C00R 0.0160(13) 0.0191(14) 0.0353(15) -0.0126(12) 0.0116(11) -0.0073(11)
C00S 0.0183(13) 0.0207(14) 0.0206(12) -0.0001(11) 0.0048(10) 0.0006(11)
O00T 0.023(4) 0.026(5) 0.024(6) 0.002(4) -0.001(4) 0.003(3)
C00U 0.0168(13) 0.0378(16) 0.0184(12) -0.0033(12) 0.0017(10) -0.0005(12)
C00V 0.0245(14) 0.0223(14) 0.0300(15) -0.0004(12) 0.0094(12) -0.0045(12)
C00W 0.0238(14) 0.0250(15) 0.0265(14) -0.0065(12) 0.0092(11) -0.0040(12)
C00X 0.0142(12) 0.0236(14) 0.0174(12) 0.0006(11) 0.0037(9) -0.0004(10)
C00Y 0.0188(13) 0.0292(16) 0.0231(13) 0.0027(12) 0.0060(11) 0.0047(12)
C00Z 0.0312(16) 0.0357(18) 0.0324(16) 0.0097(14) 0.0077(13) -0.0084(14)
C010 0.0214(13) 0.0202(14) 0.0225(13) 0.0045(11) 0.0044(10) -0.0030(11)
C011 0.0221(14) 0.0278(15) 0.0200(13) 0.0048(12) 0.0018(11) 0.0044(12)
C012 0.0273(15) 0.0192(14) 0.0344(15) -0.0041(12) 0.0156(13) -0.0007(12)
C013 0.0281(15) 0.0159(13) 0.0391(17) 0.0011(12) 0.0118(13) -0.0026(12)
O014 0.020(6) 0.021(4) 0.017(4) 0.004(3) 0.006(3) -0.005(3)
C015 0.0468(19) 0.0249(16) 0.0325(16) -0.0078(13) 0.0209(14) -0.0145(14)
C016 0.0212(14) 0.0170(14) 0.0402(17) -0.0057(12) 0.0070(12) -0.0031(11)
C017 0.0127(13) 0.0322(17) 0.066(2) -0.0241(17) 0.0053(14) -0.0022(12)
C018 0.0394(18) 0.0388(18) 0.0218(14) 0.0066(13) 0.0138(13) 0.0001(15)
C019 0.0298(16) 0.0437(19) 0.0200(14) 0.0073(14) 0.0029(12) 0.0057(14)
C01A 0.0220(15) 0.0155(15) 0.064(2) 0.0031(15) 0.0056(15) -0.0002(12)
C01B 0.067(3) 0.051(2) 0.0382(19) -0.0193(17) 0.0323(18) -0.041(2)
C01C 0.0284(17) 0.0283(17) 0.048(2) 0.0149(15) -0.0012(14) -0.0091(14)
C01D 0.0150(15) 0.054(2) 0.106(4) -0.058(3) 0.0221(19) -0.0112(16)
C01E 0.038(2) 0.080(3) 0.077(3) -0.062(3) 0.042(2) -0.045(2)
C01F 0.040(2) 0.049(2) 0.072(3) -0.024(2) 0.031(2) -0.0151(18)
C01G 0.045(2) 0.0348(18) 0.052(2) -0.0182(16) 0.0291(17) -0.0185(16)
O00U 0.0183(19) 0.033(2) 0.081(7) 0.001(4) -0.011(3) 0.0052(16)
O0 0.201(15) 0.048(4) 0.032(3) 0.012(3) 0.009(5) -0.055(7)

loop_
_atom_type_symbol
_atom_type_description
_atom_type_scat_dispersion_real
_atom_type_scat_dispersion_imag
_atom_type_scat_source
C C 0.0033 0.0016 'International Tables Vol C Tables 4.2.6.8 and 6.1.1.4'
H H 0.0000 0.0000 'International Tables Vol C Tables 4.2.6.8 and 6.1.1.4'
Cl Cl 0.1484 0.1585 'International Tables Vol C Tables 4.2.6.8 and 6.1.1.4'
N N 0.0061 0.0033 'International Tables Vol C Tables 4.2.6.8 and 6.1.1.4'
O O 0.0106 0.0060 'International Tables Vol C Tables 4.2.6.8 and 6.1.1.4'
P P 0.1023 0.0942 'International Tables Vol C Tables 4.2.6.8 and 6.1.1.4'
Pd Pd -0.9988 1.0072 'International Tables Vol C Tables 4.2.6.8 and 6.1.1.4'
S S 0.1246 0.1234 'International Tables Vol C Tables 4.2.6.8 and 6.1.1.4'
Se Se -0.0929 2.2259 'International Tables Vol C Tables 4.2.6.8 and 6.1.1.4'

loop_
_geom_angle_atom_site_label_1
_geom_angle_atom_site_label_2
_geom_angle_atom_site_label_3
_geom_angle
_geom_angle_site_symmetry_1
_geom_angle_site_symmetry_3
_geom_angle_publ_flag
P003 Pd00 Se00 76.139(19) . . ?
N009 Pd00 Se00 98.26(6) . . ?
N009 Pd00 P003 173.86(6) . . ?
C00A Pd00 Se00 175.73(7) . . ?
C00A Pd00 P003 99.63(7) . . ?
C00A Pd00 N009 85.93(9) . . ?
C00O Se00 Pd00 85.90(8) . . ?
C00E P003 Pd00 119.08(8) . . ?
C00E P003 C00M 109.18(12) . . ?
C00E P003 C00O 108.24(12) . . ?
C00M P003 Pd00 118.28(9) . . ?
C00M P003 C00O 105.28(11) . . ?
C00O P003 Pd00 94.22(8) . . ?
O007 S004 O014 102.6(4) . . ?
O007 S004 C01G 105.00(16) . . ?
O007 S004 O00U 105.9(6) . . ?
O00T S004 O007 127.3(7) . . ?
O00T S004 O014 114.7(7) . . ?
O00T S004 C01G 105.9(6) . . ?
O014 S004 C01G 96.8(5) . . ?
O00U S004 C01G 105.4(3) . . ?
O0 S004 O007 116.0(6) . . ?
O0 S004 C01G 112.5(7) . . ?
O0 S004 O00U 111.3(8) . . ?
C00L N008 C00G 115.1(2) . . ?
C00O N008 C00G 124.3(2) . . ?
C00O N008 C00L 120.5(2) . . ?
Pd00 N009 H00A 109.9 . . ?
Pd00 N009 H00B 109.9 . . ?
H00A N009 H00B 108.3 . . ?
C00D N009 Pd00 108.91(15) . . ?
C00D N009 H00A 109.9 . . ?
C00D N009 H00B 109.9 . . ?
C00C C00A Pd00 118.44(18) . . ?
C00X C00A Pd00 123.61(19) . . ?
C00X C00A C00C 117.5(2) . . ?
C00J C00B H00C 120.3 . . ?
C00J C00B C00M 119.4(2) . . ?
C00M C00B H00C 120.3 . . ?
C00A C00C C00H 122.2(2) . . ?
C012 C00C C00A 119.6(2) . . ?
C012 C00C C00H 118.2(2) . . ?
C00H C00D N009 118.1(2) . . ?
C00N C00D N009 120.2(2) . . ?
C00N C00D C00H 121.7(2) . . ?
C00P C00E P003 120.0(2) . . ?
C00P C00E C00S 119.4(2) . . ?
C00S C00E P003 120.3(2) . . ?
C00I C00F H00F 119.7 . . ?
C00W C00F H00F 119.7 . . ?
C00W C00F C00I 120.6(3) . . ?
N008 C00G H00D 109.4 . . ?
N008 C00G H00E 109.4 . . ?
N008 C00G C00R 111.2(2) . . ?
H00D C00G H00E 108.0 . . ?
C00R C00G H00D 109.4 . . ?
C00R C00G H00E 109.4 . . ?
C00D C00H C00C 121.0(2) . . ?
C00D C00H C00W 117.6(2) . . ?
C00W C00H C00C 121.5(2) . . ?
C00F C00I H00I 120.4 . . ?
C00F C00I C00N 119.3(3) . . ?
C00N C00I H00I 120.4 . . ?
C00B C00J H00J 119.9 . . ?
C018 C00J C00B 120.2(3) . . ?
C018 C00J H00J 119.9 . . ?
C00V C00K C00L 120.6(2) . . ?
C016 C00K C00L 119.7(3) . . ?
C016 C00K C00V 119.6(3) . . ?
N008 C00L C00K 112.3(2) . . ?
N008 C00L H00G 109.1 . . ?
N008 C00L H00H 109.1 . . ?
C00K C00L H00G 109.1 . . ?
C00K C00L H00H 109.1 . . ?
H00G C00L H00H 107.9 . . ?
C00B C00M P003 123.5(2) . . ?
C00B C00M C00Y 119.7(2) . . ?
C00Y C00M P003 116.72(19) . . ?
C00D C00N C00I 119.8(3) . . ?
C00D C00N H00N 120.1 . . ?
C00I C00N H00N 120.1 . . ?
P003 C00O Se00 103.54(12) . . ?
N008 C00O Se00 126.26(19) . . ?
N008 C00O P003 130.19(19) . . ?
C00E C00P H00P 120.0 . . ?
C00Q C00P C00E 119.9(3) . . ?
C00Q C00P H00P 120.0 . . ?
C00P C00Q H00Q 119.9 . . ?
C00U C00Q C00P 120.2(3) . . ?
C00U C00Q H00Q 119.9 . . ?
C015 C00R C00G 120.3(2) . . ?
C017 C00R C00G 120.4(3) . . ?
C017 C00R C015 119.3(3) . . ?
C00E C00S H00S 120.1 . . ?
C011 C00S C00E 119.9(3) . . ?
C011 C00S H00S 120.1 . . ?
C00Q C00U H00U 119.9 . . ?
C011 C00U C00Q 120.2(3) . . ?
C011 C00U H00U 119.9 . . ?
C00K C00V H00V 120.0 . . ?
C00Z C00V C00K 120.1(3) . . ?
C00Z C00V H00V 120.0 . . ?
C00F C00W C00H 121.1(3) . . ?
C00F C00W H00W 119.5 . . ?
C00H C00W H00W 119.5 . . ?
C00A C00X H00X 118.9 . . ?
C010 C00X C00A 122.2(2) . . ?
C010 C00X H00X 118.9 . . ?
C00M C00Y H00Y 119.9 . . ?
C019 C00Y C00M 120.2(3) . . ?
C019 C00Y H00Y 119.9 . . ?
C00V C00Z H00Z 120.2 . . ?
C01C C00Z C00V 119.7(3) . . ?
C01C C00Z H00Z 120.2 . . ?
C00X C010 H010 120.3 . . ?
C013 C010 C00X 119.4(3) . . ?
C013 C010 H010 120.3 . . ?
C00S C011 H011 119.8 . . ?
C00U C011 C00S 120.4(3) . . ?
C00U C011 H011 119.8 . . ?
C00C C012 H012 119.3 . . ?
C013 C012 C00C 121.3(3) . . ?
C013 C012 H012 119.3 . . ?
C010 C013 C012 119.7(3) . . ?
C010 C013 H013 120.1 . . ?
C012 C013 H013 120.1 . . ?
C00R C015 H015 119.8 . . ?
C01B C015 C00R 120.4(3) . . ?
C01B C015 H015 119.8 . . ?
C00K C016 H016 120.2 . . ?
C00K C016 C01A 119.6(3) . . ?
C01A C016 H016 120.2 . . ?
C00R C017 H017 120.0 . . ?
C00R C017 C01D 120.0(4) . . ?
C01D C017 H017 120.0 . . ?
C00J C018 H018 119.7 . . ?
C019 C018 C00J 120.7(3) . . ?
C019 C018 H018 119.7 . . ?
C00Y C019 H019 120.1 . . ?
C018 C019 C00Y 119.8(3) . . ?
C018 C019 H019 120.1 . . ?
C016 C01A H01A 119.6 . . ?
C01C C01A C016 120.8(3) . . ?
C01C C01A H01A 119.6 . . ?
C015 C01B H01B 120.0 . . ?
C01E C01B C015 119.9(4) . . ?
C01E C01B H01B 120.0 . . ?
C00Z C01C H01C 119.9 . . ?
C01A C01C C00Z 120.2(3) . . ?
C01A C01C H01C 119.9 . . ?
C017 C01D H01D 120.1 . . ?
C01E C01D C017 119.8(3) . . ?
C01E C01D H01D 120.1 . . ?
C01B C01E C01D 120.6(3) . . ?
C01B C01E H01E 119.7 . . ?
C01D C01E H01E 119.7 . . ?
Cl C01F H01I 109.4 . . ?
Cl C01F H01J 109.4 . . ?
Cl1 C01F Cl 111.2(2) . . ?
Cl1 C01F H01I 109.4 . . ?
Cl1 C01F H01J 109.4 . . ?
H01I C01F H01J 108.0 . . ?
S004 C01G H01F 109.5 . . ?
S004 C01G H01G 109.5 . . ?
S004 C01G H01H 109.5 . . ?
H01F C01G H01G 109.5 . . ?
H01F C01G H01H 109.5 . . ?
H01G C01G H01H 109.5 . . ?

loop_
_geom_bond_atom_site_label_1
_geom_bond_atom_site_label_2
_geom_bond_distance
_geom_bond_site_symmetry_2
_geom_bond_publ_flag
Pd00 Se00 2.4816(3) . ?
Pd00 P003 2.2202(6) . ?
Pd00 N009 2.096(2) . ?
Pd00 C00A 2.023(3) . ?
Se00 C00O 1.854(2) . ?
P003 C00E 1.804(3) . ?
P003 C00M 1.809(2) . ?
P003 C00O 1.846(3) . ?
S004 O007 1.447(2) . ?
S004 O00T 1.361(10) . ?
S004 O014 1.515(9) . ?
S004 C01G 1.767(3) . ?
S004 O00U 1.491(9) . ?
S004 O0 1.426(5) . ?
Cl C01F 1.761(4) . ?
Cl1 C01F 1.739(4) . ?
N008 C00G 1.487(3) . ?
N008 C00L 1.476(3) . ?
N008 C00O 1.313(3) . ?
N009 H00A 0.9100 . ?
N009 H00B 0.9100 . ?
N009 C00D 1.440(3) . ?
C00A C00C 1.414(3) . ?
C00A C00X 1.394(3) . ?
C00B H00C 0.9500 . ?
C00B C00J 1.395(4) . ?
C00B C00M 1.396(3) . ?
C00C C00H 1.488(3) . ?
C00C C012 1.394(4) . ?
C00D C00H 1.395(4) . ?
C00D C00N 1.385(3) . ?
C00E C00P 1.391(4) . ?
C00E C00S 1.399(4) . ?
C00F H00F 0.9500 . ?
C00F C00I 1.387(4) . ?
C00F C00W 1.379(4) . ?
C00G H00D 0.9900 . ?
C00G H00E 0.9900 . ?
C00G C00R 1.503(4) . ?
C00H C00W 1.398(4) . ?
C00I H00I 0.9500 . ?
C00I C00N 1.390(4) . ?
C00J H00J 0.9500 . ?
C00J C018 1.382(4) . ?
C00K C00L 1.506(4) . ?
C00K C00V 1.396(4) . ?
C00K C016 1.383(4) . ?
C00L H00G 0.9900 . ?
C00L H00H 0.9900 . ?
C00M C00Y 1.397(4) . ?
C00N H00N 0.9500 . ?
C00P H00P 0.9500 . ?
C00P C00Q 1.391(4) . ?
C00Q H00Q 0.9500 . ?
C00Q C00U 1.378(4) . ?
C00R C015 1.392(4) . ?
C00R C017 1.384(4) . ?
C00S H00S 0.9500 . ?
C00S C011 1.385(4) . ?
C00U H00U 0.9500 . ?
C00U C011 1.377(4) . ?
C00V H00V 0.9500 . ?
C00V C00Z 1.387(4) . ?
C00W H00W 0.9500 . ?
C00X H00X 0.9500 . ?
C00X C010 1.391(4) . ?
C00Y H00Y 0.9500 . ?
C00Y C019 1.387(4) . ?
C00Z H00Z 0.9500 . ?
C00Z C01C 1.383(5) . ?
C010 H010 0.9500 . ?
C010 C013 1.379(4) . ?
C011 H011 0.9500 . ?
C012 H012 0.9500 . ?
C012 C013 1.382(4) . ?
C013 H013 0.9500 . ?
C015 H015 0.9500 . ?
C015 C01B 1.386(4) . ?
C016 H016 0.9500 . ?
C016 C01A 1.386(4) . ?
C017 H017 0.9500 . ?
C017 C01D 1.398(5) . ?
C018 H018 0.9500 . ?
C018 C019 1.379(4) . ?
C019 H019 0.9500 . ?
C01A H01A 0.9500 . ?
C01A C01C 1.369(5) . ?
C01B H01B 0.9500 . ?
C01B C01E 1.371(6) . ?
C01C H01C 0.9500 . ?
C01D H01D 0.9500 . ?
C01D C01E 1.378(6) . ?
C01E H01E 0.9500 . ?
C01F H01I 0.9900 . ?
C01F H01J 0.9900 . ?
C01G H01F 0.9800 . ?
C01G H01G 0.9800 . ?
C01G H01H 0.9800 . ?

loop_
_geom_torsion_atom_site_label_1
_geom_torsion_atom_site_label_2
_geom_torsion_atom_site_label_3
_geom_torsion_atom_site_label_4
_geom_torsion
_geom_torsion_site_symmetry_1
_geom_torsion_site_symmetry_2
_geom_torsion_site_symmetry_3
_geom_torsion_site_symmetry_4
_geom_torsion_publ_flag
Pd00 Se00 C00O P003 3.69(9) . . . . ?
Pd00 Se00 C00O N008 -177.6(2) . . . . ?
Pd00 P003 C00E C00P 88.2(2) . . . . ?
Pd00 P003 C00E C00S -85.0(2) . . . . ?
Pd00 P003 C00M C00B -159.17(19) . . . . ?
Pd00 P003 C00M C00Y 23.7(2) . . . . ?
Pd00 P003 C00O Se00 -4.12(10) . . . . ?
Pd00 P003 C00O N008 177.2(2) . . . . ?
Pd00 N009 C00D C00H -55.6(3) . . . . ?
Pd00 N009 C00D C00N 122.8(2) . . . . ?
Pd00 C00A C00C C00H -11.2(3) . . . . ?
Pd00 C00A C00C C012 168.8(2) . . . . ?
Pd00 C00A C00X C010 -169.6(2) . . . . ?
P003 C00E C00P C00Q -174.1(2) . . . . ?
P003 C00E C00S C011 174.7(2) . . . . ?
P003 C00M C00Y C019 177.1(2) . . . . ?
N008 C00G C00R C015 -62.2(3) . . . . ?
N008 C00G C00R C017 118.5(3) . . . . ?
N009 C00D C00H C00C -2.3(4) . . . . ?
N009 C00D C00H C00W 178.0(2) . . . . ?
N009 C00D C00N C00I -177.4(2) . . . . ?
C00A C00C C00H C00D 42.4(4) . . . . ?
C00A C00C C00H C00W -137.8(3) . . . . ?
C00A C00C C012 C013 1.8(4) . . . . ?
C00A C00X C010 C013 0.9(4) . . . . ?
C00B C00J C018 C019 -0.4(5) . . . . ?
C00B C00M C00Y C019 -0.2(4) . . . . ?
C00C C00A C00X C010 2.9(4) . . . . ?
C00C C00H C00W C00F 179.9(3) . . . . ?
C00C C012 C013 C010 2.1(5) . . . . ?
C00D C00H C00W C00F -0.4(4) . . . . ?
C00E P003 C00M C00B -18.7(3) . . . . ?
C00E P003 C00M C00Y 164.2(2) . . . . ?
C00E P003 C00O Se00 -126.63(12) . . . . ?
C00E P003 C00O N008 54.7(3) . . . . ?
C00E C00P C00Q C00U -0.9(4) . . . . ?
C00E C00S C011 C00U -0.3(4) . . . . ?
C00F C00I C00N C00D -0.7(4) . . . . ?
C00G N008 C00L C00K -67.3(3) . . . . ?
C00G N008 C00O Se00 177.55(18) . . . . ?
C00G N008 C00O P003 -4.1(4) . . . . ?
C00G C00R C015 C01B -178.1(3) . . . . ?
C00G C00R C017 C01D 177.5(3) . . . . ?
C00H C00C C012 C013 -178.3(3) . . . . ?
C00H C00D C00N C00I 0.9(4) . . . . ?
C00I C00F C00W C00H 0.6(4) . . . . ?
C00J C00B C00M P003 -177.0(2) . . . . ?
C00J C00B C00M C00Y 0.0(4) . . . . ?
C00J C018 C019 C00Y 0.2(5) . . . . ?
C00K C00V C00Z C01C 1.5(4) . . . . ?
C00K C016 C01A C01C 0.8(4) . . . . ?
C00L N008 C00G C00R -55.3(3) . . . . ?
C00L N008 C00O Se00 1.6(3) . . . . ?
C00L N008 C00O P003 179.97(18) . . . . ?
C00L C00K C00V C00Z -177.1(2) . . . . ?
C00L C00K C016 C01A 176.0(2) . . . . ?
C00M P003 C00E C00P -51.9(2) . . . . ?
C00M P003 C00E C00S 134.9(2) . . . . ?
C00M P003 C00O Se00 116.71(12) . . . . ?
C00M P003 C00O N008 -62.0(3) . . . . ?
C00M C00B C00J C018 0.2(4) . . . . ?
C00M C00Y C019 C018 0.0(5) . . . . ?
C00N C00D C00H C00C 179.4(2) . . . . ?
C00N C00D C00H C00W -0.4(4) . . . . ?
C00O P003 C00E C00P -166.0(2) . . . . ?
C00O P003 C00E C00S 20.7(2) . . . . ?
C00O P003 C00M C00B 97.3(2) . . . . ?
C00O P003 C00M C00Y -79.8(2) . . . . ?
C00O N008 C00G C00R 128.6(3) . . . . ?
C00O N008 C00L C00K 109.0(3) . . . . ?
C00P C00E C00S C011 1.4(4) . . . . ?
C00P C00Q C00U C011 1.9(4) . . . . ?
C00Q C00U C011 C00S -1.3(4) . . . . ?
C00R C015 C01B C01E 0.4(5) . . . . ?
C00R C017 C01D C01E 0.8(5) . . . . ?
C00S C00E C00P C00Q -0.8(4) . . . . ?
C00V C00K C00L N008 -55.8(3) . . . . ?
C00V C00K C016 C01A -1.4(4) . . . . ?
C00V C00Z C01C C01A -2.1(5) . . . . ?
C00W C00F C00I C00N -0.1(4) . . . . ?
C00X C00A C00C C00H 175.9(2) . . . . ?
C00X C00A C00C C012 -4.2(4) . . . . ?
C00X C010 C013 C012 -3.4(4) . . . . ?
C012 C00C C00H C00D -137.5(3) . . . . ?
C012 C00C C00H C00W 42.3(4) . . . . ?
C015 C00R C017 C01D -1.8(4) . . . . ?
C015 C01B C01E C01D -1.4(5) . . . . ?
C016 C00K C00L N008 126.8(2) . . . . ?
C016 C00K C00V C00Z 0.3(4) . . . . ?
C016 C01A C01C C00Z 0.9(5) . . . . ?
C017 C00R C015 C01B 1.2(4) . . . . ?
C017 C01D C01E C01B 0.8(5) . . . . ?
